data_1545362
loop_
_publ_author_name
'S\/orensen, Mikkel A.'
'Weihe, H\/ogni'
'Vinum, Morten G.'
'Mortensen, Jesper S.'
'Doerrer, Linda H.'
'Bendix, Jesper'

_publ_section_title
;
 Imposing high-symmetry and tuneable geometry on lanthanide centres with
 chelating Pt and Pd metalloligands
;
_journal_issue 5
_journal_name_full 'Chem. Sci.'
_journal_page_first 3566
_journal_paper_doi 10.1039/C7SC00135E
_journal_volume 8
_journal_year 2017
_chemical_formula_moiety 'C16 H24 Er O8 Pt2 S8, C24 H20 P'
_chemical_formula_sum 'C40 H44 Er O8 P Pt2 S8'
_chemical_formula_weight 1497.70
_space_group_crystal_system tetragonal
_space_group_IT_number 85
_space_group_name_Hall '-P 4a'
_space_group_name_H-M_alt 'P 4/n'
_symmetry_Int_Tables_number 85
_symmetry_space_group_name_Hall '-P 4a'
_symmetry_space_group_name_H-M 'P 4/n :2'
_atom_sites_solution_primary iterative
_audit_creation_date 2015-05-10
_audit_creation_method
;
Olex2 1.2
(compiled 2015.01.26 svn.r3150 for OlexSys, GUI svn.r4998)
;
_audit_update_record
;
2017-01-09 deposited with the CCDC.
2017-02-28 downloaded from the CCDC.
;
_cell_angle_alpha 90
_cell_angle_beta 90
_cell_angle_gamma 90
_cell_formula_units_Z 2
_cell_length_a 12.6367(4)
_cell_length_b 12.6367(4)
_cell_length_c 15.1479(6)
_cell_measurement_reflns_used 9327
_cell_measurement_temperature 123
_cell_measurement_theta_max 28.69
_cell_measurement_theta_min 2.65
_cell_volume 2418.91(14)
_computing_molecular_graphics 'Olex2 (Dolomanov et al., 2009)'
_computing_publication_material 'Olex2 (Dolomanov et al., 2009)'
_computing_structure_refinement 'olex2.refine (Bourhis et al., 2015)'
_computing_structure_solution 'olex2.solve (Bourhis et al., 2015)'
_diffrn_ambient_temperature 123
_diffrn_measured_fraction_theta_full 0.9992
_diffrn_measured_fraction_theta_max 0.9994
_diffrn_measurement_device_type 'Bruker APEX-II CCD'
_diffrn_measurement_method '\f and \w scans'
_diffrn_radiation_type 'Mo K\a'
_diffrn_radiation_wavelength 0.71073
_diffrn_reflns_av_R_equivalents 0.0573
_diffrn_reflns_av_unetI/netI 0.0238
_diffrn_reflns_limit_h_max 17
_diffrn_reflns_limit_h_min -17
_diffrn_reflns_limit_k_max 16
_diffrn_reflns_limit_k_min -17
_diffrn_reflns_limit_l_max 20
_diffrn_reflns_limit_l_min -20
_diffrn_reflns_number 45171
_diffrn_reflns_theta_full 26.0000
_diffrn_reflns_theta_max 28.69
_diffrn_reflns_theta_min 2.28
_diffrn_standards_number 0
_exptl_absorpt_coefficient_mu 7.912
_exptl_absorpt_correction_T_max 0.7458
_exptl_absorpt_correction_T_min 0.5827
_exptl_absorpt_correction_type multi-scan
_exptl_absorpt_process_details
;
SADABS-2012/1 (Bruker,2012) was used for absorption correction.
wR2(int) was 0.0928 before and 0.0641 after correction.
The Ratio of minimum to maximum transmission is 0.7813.
The \l/2 correction factor is 0.0000.
;
_exptl_crystal_colour 'clear yellowish colourless'
_exptl_crystal_colour_lustre clear
_exptl_crystal_colour_modifier yellowish
_exptl_crystal_colour_primary colourless
_exptl_crystal_density_diffrn 2.0562
_exptl_crystal_description plate
_exptl_crystal_F_000 1430
_exptl_crystal_size_max 0.1
_exptl_crystal_size_mid 0.1
_exptl_crystal_size_min 0.03
_refine_diff_density_max 2.9027
_refine_diff_density_min -1.7738
_refine_diff_density_rms 0.2432
_refine_ls_d_res_high 0.7403
_refine_ls_d_res_low 8.9355
_refine_ls_goodness_of_fit_ref 1.0381
_refine_ls_hydrogen_treatment mixed
_refine_ls_matrix_type full
_refine_ls_number_constraints 18
_refine_ls_number_parameters 139
_refine_ls_number_reflns 3142
_refine_ls_number_restraints 0
_refine_ls_restrained_S_all 1.0381
_refine_ls_R_factor_all 0.0333
_refine_ls_R_factor_gt 0.0207
_refine_ls_shift/su_max 0.0000
_refine_ls_shift/su_mean 0.0000
_refine_ls_structure_factor_coef Fsqd
_refine_ls_weighting_details 'w=1/[\s^2^(Fo^2^)+(0.0147P)^2^+3.0412P] where P=(Fo^2^+2Fc^2^)/3'
_refine_ls_weighting_scheme calc
_refine_ls_wR_factor_gt 0.0373
_refine_ls_wR_factor_ref 0.0407
_reflns_Friedel_coverage 0.0
_reflns_limit_h_max 17
_reflns_limit_h_min 0
_reflns_limit_k_max 17
_reflns_limit_k_min 0
_reflns_limit_l_max 20
_reflns_limit_l_min 0
_reflns_number_gt 2618
_reflns_number_total 3142
_reflns_threshold_expression I>=2u(I)
_cod_data_source_file c7sc00135e2.cif
_cod_data_source_block 2Er
_cod_depositor_comments 'Adding full bibliography for 1545338--1545364.cif.'
_cod_database_code 1545362
_olex2_refinement_description
;
1. Fixed Uiso
 At 1.2 times of:
  All C(H) groups
 At 1.5 times of:
  All C(H,H,H) groups
2.a Aromatic/amide H refined with riding coordinates:
 C10(H10), C6(H6), C8(H8), C9(H9), C7(H7)
2.b Idealised Me refined as rotating group:
 C2(H2a,H2b,H2c), C4(H4a,H4b,H4c)
;
_olex2_date_sample_data_collection 01.09.14
_olex2_submission_special_instructions 'No special instructions were received'

loop_
_space_group_symop_id
_space_group_symop_operation_xyz
1 x,y,z
2 -y+1/2,x,z
3 y,-x+1/2,z
4 -x+1/2,-y+1/2,z
5 -x,-y,-z
6 y-1/2,-x,-z
7 -y,x-1/2,-z
8 x-1/2,y-1/2,-z

loop_
_atom_site_label
_atom_site_type_symbol
_atom_site_fract_x
_atom_site_fract_y
_atom_site_fract_z
_atom_site_U_iso_or_equiv
_atom_site_adp_type
_atom_site_occupancy
_atom_site_site_symmetry_order
_atom_site_refinement_flags_posn
_atom_site_refinement_flags_adp
_atom_site_refinement_flags_occupancy
Pt1 Pt 0.25 0.25 0.377004(13) 0.01227(5) Uani 1.000000 4 S T P
Er1 Er 0.25 0.25 0.135801(15) 0.01013(6) Uani 1.000000 4 S T P
Pt2 Pt 0.25 0.25 -0.103924(14) 0.01309(6) Uani 1.000000 4 S T P
S1 S 0.40141(5) 0.35399(5) 0.37422(4) 0.01595(14) Uani 1.000000 1 . . .
S2 S 0.42984(6) 0.21383(6) -0.10256(5) 0.01814(15) Uani 1.000000 1 . . .
P1 P 0.25 0.75 0.5 0.0156(3) Uani 1.000000 4 S T P
O2 O 0.38277(14) 0.15725(14) 0.05996(12) 0.0155(4) Uani 1.000000 1 . . .
O1 O 0.40716(14) 0.27675(14) 0.21303(12) 0.0153(4) Uani 1.000000 1 . . .
C5 C 0.2300(2) 0.6376(2) 0.57000(18) 0.0170(6) Uani 1.000000 1 . . .
C3 C 0.4516(2) 0.1664(2) 0.00208(18) 0.0162(6) Uani 1.000000 1 . . .
C1 C 0.4490(2) 0.3344(2) 0.26913(18) 0.0147(6) Uani 1.000000 1 . . .
C10 C 0.1674(2) 0.6485(2) 0.64513(19) 0.0236(6) Uani 1.000000 1 . . .
H10 H 0.1361(2) 0.7149(2) 0.65851(19) 0.0283(8) Uiso 1.000000 1 R . .
C6 C 0.2744(2) 0.5402(2) 0.5493(2) 0.0192(6) Uani 1.000000 1 . . .
H6 H 0.3172(2) 0.5323(2) 0.4982(2) 0.0231(7) Uiso 1.000000 1 R . .
C2 C 0.5492(2) 0.3922(2) 0.24488(19) 0.0225(7) Uani 1.000000 1 . . .
H2a H 0.5339(4) 0.4443(11) 0.1987(10) 0.0338(10) Uiso 1.000000 1 GR . .
H2b H 0.5772(9) 0.4285(13) 0.2971(4) 0.0338(10) Uiso 1.000000 1 GR . .
H2c H 0.6017(6) 0.3415(3) 0.2231(13) 0.0338(10) Uiso 1.000000 1 GR . .
C4 C 0.5635(2) 0.1344(3) 0.0238(2) 0.0272(7) Uani 1.000000 1 . . .
H4a H 0.6081(4) 0.1428(16) -0.0287(4) 0.0408(11) Uiso 1.000000 1 GR . .
H4b H 0.5907(6) 0.1793(11) 0.0714(10) 0.0408(11) Uiso 1.000000 1 GR . .
H4c H 0.5646(3) 0.0603(6) 0.0427(14) 0.0408(11) Uiso 1.000000 1 GR . .
C8 C 0.1956(3) 0.4665(3) 0.6796(2) 0.0289(7) Uani 1.000000 1 . . .
H8 H 0.1851(3) 0.4078(3) 0.7177(2) 0.0347(9) Uiso 1.000000 1 R . .
C9 C 0.1508(3) 0.5631(3) 0.7003(2) 0.0287(7) Uani 1.000000 1 . . .
H9 H 0.1089(3) 0.5707(3) 0.7520(2) 0.0345(9) Uiso 1.000000 1 R . .
C7 C 0.2554(3) 0.4545(2) 0.6044(2) 0.0262(7) Uani 1.000000 1 . . .
H7 H 0.2838(3) 0.3870(2) 0.5900(2) 0.0314(8) Uiso 1.000000 1 R . .

loop_
_atom_site_aniso_label
_atom_site_aniso_U_11
_atom_site_aniso_U_22
_atom_site_aniso_U_33
_atom_site_aniso_U_12
_atom_site_aniso_U_13
_atom_site_aniso_U_23
Pt1 0.01362(7) 0.01362(7) 0.00955(11) -0.000000 -0.000000 0.000000
Er1 0.01108(7) 0.01108(7) 0.00823(11) -0.000000 -0.000000 0.000000
Pt2 0.01501(7) 0.01501(7) 0.00924(10) -0.000000 -0.000000 0.000000
S1 0.0171(3) 0.0176(3) 0.0131(3) -0.0027(3) -0.0023(3) -0.0016(3)
S2 0.0172(3) 0.0239(4) 0.0132(3) 0.0015(3) 0.0043(3) 0.0003(3)
P1 0.0161(4) 0.0161(4) 0.0145(7) -0.000000 -0.000000 0.000000
O2 0.0163(9) 0.0160(9) 0.0141(10) 0.0011(8) 0.0027(8) -0.0021(8)
O1 0.0155(9) 0.0170(10) 0.0134(10) -0.0012(7) -0.0031(8) -0.0004(8)
C5 0.0178(13) 0.0172(14) 0.0161(14) -0.0028(11) -0.0038(11) 0.0020(11)
C3 0.0187(14) 0.0134(14) 0.0165(14) 0.0006(11) 0.0000(11) -0.0027(11)
C1 0.0129(13) 0.0157(13) 0.0154(14) 0.0009(10) -0.0033(11) 0.0025(11)
C10 0.0263(16) 0.0221(15) 0.0224(16) -0.0019(12) 0.0031(13) -0.0002(13)
C6 0.0187(14) 0.0188(14) 0.0202(15) -0.0005(11) -0.0045(12) -0.0025(12)
C2 0.0187(15) 0.0255(16) 0.0234(16) -0.0074(12) -0.0004(12) 0.0031(13)
C4 0.0177(15) 0.0351(18) 0.0287(18) 0.0030(13) 0.0003(13) 0.0015(15)
C8 0.0382(18) 0.0253(16) 0.0233(17) -0.0145(14) -0.0141(15) 0.0089(14)
C9 0.0346(18) 0.0350(18) 0.0166(16) -0.0111(15) -0.0005(14) 0.0023(14)
C7 0.0324(17) 0.0166(15) 0.0296(18) -0.0008(13) -0.0140(14) -0.0002(13)

loop_
_atom_type_symbol
_atom_type_scat_dispersion_real
_atom_type_scat_dispersion_imag
_atom_type_scat_Cromer_Mann_a1
_atom_type_scat_Cromer_Mann_a2
_atom_type_scat_Cromer_Mann_a3
_atom_type_scat_Cromer_Mann_a4
_atom_type_scat_Cromer_Mann_b1
_atom_type_scat_Cromer_Mann_b2
_atom_type_scat_Cromer_Mann_b3
_atom_type_scat_Cromer_Mann_b4
_atom_type_scat_Cromer_Mann_c
_atom_type_scat_source
_atom_type_scat_dispersion_source
C 0.00347 0.00161 2.31000 1.02000 1.58860 0.86500 20.84390 10.20750 0.56870 51.65120 0.215599998832 'International Tables Volume C Table 6.1.1.4 (pp. 500-502)' 'Henke, Gullikson and Davis, At. Data and Nucl. Data Tables, 1993, 54, 2'
Pt -1.63788 8.57892 27.00590 17.76390 15.71310 5.78370 1.51293 8.81174 0.42459 38.61030 11.6883001328 'International Tables Volume C Table 6.1.1.4 (pp. 500-502)' 'Henke, Gullikson and Davis, At. Data and Nucl. Data Tables, 1993, 54, 2'
H 0.00000 0.00000 0.49300 0.32291 0.14019 0.04081 10.51090 26.12570 3.14236 57.79970 0.0030380000826 'International Tables Volume C Table 6.1.1.4 (pp. 500-502)' 'Henke, Gullikson and Davis, At. Data and Nucl. Data Tables, 1993, 54, 2'
O 0.01158 0.00611 3.04850 2.28680 1.54630 0.86700 13.27710 5.70110 0.32390 32.90890 0.250800013542 'International Tables Volume C Table 6.1.1.4 (pp. 500-502)' 'Henke, Gullikson and Davis, At. Data and Nucl. Data Tables, 1993, 54, 2'
P 0.10434 0.09671 6.43450 4.17910 1.78000 1.49080 1.90670 27.15700 0.52600 68.16450 1.11489999294 'International Tables Volume C Table 6.1.1.4 (pp. 500-502)' 'Henke, Gullikson and Davis, At. Data and Nucl. Data Tables, 1993, 54, 2'
S 0.12424 0.12443 6.90530 5.20340 1.43790 1.58630 1.46790 22.21510 0.25360 56.17200 0.866900026798 'International Tables Volume C Table 6.1.1.4 (pp. 500-502)' 'Henke, Gullikson and Davis, At. Data and Nucl. Data Tables, 1993, 54, 2'
Er -0.12730 5.10226 27.65630 16.42850 14.97790 2.98233 2.07356 0.22354 11.36040 105.70300 5.92046022415 'International Tables Volume C Table 6.1.1.4 (pp. 500-502)' 'Henke, Gullikson and Davis, At. Data and Nucl. Data Tables, 1993, 54, 2'

loop_
_geom_angle_atom_site_label_1
_geom_angle_atom_site_label_2
_geom_angle_atom_site_label_3
_geom_angle
_geom_angle_site_symmetry_1
_geom_angle_site_symmetry_3
S1 Pt1 S1 177.92(3) . 4
S1 Pt1 S1 89.981(3) 3 .
S1 Pt1 S1 89.981(3) 3 4
S1 Pt1 S1 89.981(3) 2 4
S1 Pt1 S1 89.981(3) 2 .
S1 Pt1 S1 177.92(3) 3 2
O2 Er1 O2 76.14(4) . 3
O2 Er1 O2 121.38(9) 4 .
O2 Er1 O2 76.14(4) 4 3
O2 Er1 O2 121.38(9) 2 3
O2 Er1 O2 76.14(4) 2 .
O2 Er1 O2 76.14(4) 4 2
O1 Er1 O2 73.52(6) 3 .
O1 Er1 O2 141.51(6) 2 3
O1 Er1 O2 73.52(6) . 2
O1 Er1 O2 140.83(6) 3 4
O1 Er1 O2 73.52(6) 2 4
O1 Er1 O2 140.83(6) 4 2
O1 Er1 O2 141.51(6) . 4
O1 Er1 O2 73.07(6) 4 4
O1 Er1 O2 140.83(6) 2 .
O1 Er1 O2 140.83(6) . 3
O1 Er1 O2 73.07(6) 3 3
O1 Er1 O2 73.07(6) . .
O1 Er1 O2 141.51(6) 3 2
O1 Er1 O2 73.52(6) 4 3
O1 Er1 O2 141.51(6) 4 .
O1 Er1 O2 73.07(6) 2 2
O1 Er1 O1 119.71(9) . 4
O1 Er1 O1 75.39(4) 3 .
O1 Er1 O1 75.39(4) 3 4
O1 Er1 O1 75.39(4) 2 4
O1 Er1 O1 75.39(4) 2 .
O1 Er1 O1 119.71(9) 3 2
S2 Pt2 S2 89.9955(8) . 3
S2 Pt2 S2 89.9955(8) 4 2
S2 Pt2 S2 178.98(4) 4 .
S2 Pt2 S2 178.98(4) 2 3
S2 Pt2 S2 89.9955(8) 2 .
S2 Pt2 S2 89.9955(7) 4 3
C1 S1 Pt1 102.93(9) . 4
C3 S2 Pt2 103.53(10) . 2
C5 P1 C5 107.35(18) 7_666 6_566
C5 P1 C5 110.54(9) 7_666 4_565
C5 P1 C5 110.54(9) 7_666 .
C5 P1 C5 110.54(9) 4_565 6_566
C5 P1 C5 107.35(18) 4_565 .
C5 P1 C5 110.54(9) . 6_566
C3 O2 Er1 143.21(18) . 2
C1 O1 Er1 142.60(18) . 4
C10 C5 P1 119.1(2) . 7_666
C6 C5 P1 120.8(2) . 7_666
C6 C5 C10 120.1(3) . .
O2 C3 S2 125.0(2) . .
C4 C3 S2 116.4(2) . .
C4 C3 O2 118.6(3) . .
O1 C1 S1 124.8(2) . .
C2 C1 S1 116.7(2) . .
C2 C1 O1 118.5(3) . .
H10 C10 C5 119.85(17) . .
C9 C10 C5 120.3(3) . .
C9 C10 H10 119.85(19) . .
H6 C6 C5 120.47(17) . .
C7 C6 C5 119.1(3) . .
C7 C6 H6 120.47(19) . .
H2a C2 C1 109.5 . .
H2b C2 C1 109.5 . .
H2b C2 H2a 109.5 . .
H2c C2 C1 109.5 . .
H2c C2 H2a 109.5 . .
H2c C2 H2b 109.5 . .
H4a C4 C3 109.5 . .
H4b C4 C3 109.5 . .
H4b C4 H4a 109.5 . .
H4c C4 C3 109.5 . .
H4c C4 H4a 109.5 . .
H4c C4 H4b 109.5 . .
C9 C8 H8 119.62(19) . .
C7 C8 H8 119.62(18) . .
C7 C8 C9 120.8(3) . .
C8 C9 C10 119.3(3) . .
H9 C9 C10 120.33(19) . .
H9 C9 C8 120.33(19) . .
C8 C7 C6 120.4(3) . .
H7 C7 C6 119.79(19) . .
H7 C7 C8 119.79(18) . .

loop_
_geom_bond_atom_site_label_1
_geom_bond_atom_site_label_2
_geom_bond_distance
_geom_bond_site_symmetry_2
Pt1 S1 2.3215(7) 4
Pt1 S1 2.3215(7) 2
Pt1 S1 2.3215(7) .
Pt1 S1 2.3215(7) 3
Er1 O2 2.3470(18) 3
Er1 O2 2.3470(18) 4
Er1 O2 2.3470(18) .
Er1 O2 2.3470(18) 2
Er1 O1 2.3296(18) 4
Er1 O1 2.3296(18) 3
Er1 O1 2.3296(18) .
Er1 O1 2.3296(18) 2
Pt2 S2 2.3182(7) .
Pt2 S2 2.3182(7) 4
Pt2 S2 2.3182(7) 3
Pt2 S2 2.3182(7) 2
S1 C1 1.720(3) .
S2 C3 1.717(3) .
P1 C5 1.790(3) 4_565
P1 C5 1.790(3) .
P1 C5 1.790(3) 6_566
P1 C5 1.790(3) 7_666
O2 C3 1.240(3) .
O1 C1 1.238(3) .
C5 C10 1.392(4) .
C5 C6 1.389(4) .
C3 C4 1.508(4) .
C1 C2 1.507(4) .
C10 H10 0.9500 .
C10 C9 1.380(4) .
C6 H6 0.9500 .
C6 C7 1.389(4) .
C2 H2a 0.9800 .
C2 H2b 0.9800 .
C2 H2c 0.9800 .
C4 H4a 0.9800 .
C4 H4b 0.9800 .
C4 H4c 0.9800 .
C8 H8 0.9500 .
C8 C9 1.382(5) .
C8 C7 1.375(5) .
C9 H9 0.9500 .
C7 H7 0.9500 .
